data_4316592
loop_
_publ_author_name
'Ana de Bettencourt-Dias'
'Patrick S. Barber'
'Subha Viswanathan'
'Daniel T. de Lill'
'Alexandra Rollett'
'George Ling'
'Sultan Altun'

_publ_contact_author_address
;Department of Chemistry
University of Nevada, Reno
Reno, NV 89557-0216
;
_publ_contact_author_email abd@unr.edu
_publ_contact_author_fax 1(775)7846804
_publ_contact_author_name 'Ana de Bettencourt-Dias'
_publ_contact_author_phone 1(775)6828421
_publ_section_title
;
 Para-Derivatized Pybox Ligands As Sensitizers in Highly Luminescent
 Ln(III) Complexes
;
_journal_name_full 'Inorganic Chemistry'
_journal_page_first 8848
_journal_page_last 8861
_journal_paper_doi 10.1021/ic101034y
_journal_volume 49
_journal_year 2010
_chemical_formula_sum 'C42 H42 F9 N12 O15 S3 Tb'
_chemical_formula_weight 1380.98
_chemical_name_systematic
; 
 ? 
;
_space_group_IT_number 2
_symmetry_cell_setting triclinic
_symmetry_space_group_name_Hall '-P 1'
_symmetry_space_group_name_H-M 'P -1'
_atom_sites_solution_hydrogens geom
_atom_sites_solution_primary direct
_atom_sites_solution_secondary difmap
_audit_creation_method SHELXL-97
_cell_angle_alpha 100.2520(10)
_cell_angle_beta 100.9430(10)
_cell_angle_gamma 113.0490(10)
_cell_formula_units_Z 2
_cell_length_a 12.3478(2)
_cell_length_b 15.0017(2)
_cell_length_c 16.1476(4)
_cell_measurement_reflns_used 9377
_cell_measurement_temperature 100(2)
_cell_measurement_theta_max 33.15
_cell_measurement_theta_min 2.32
_cell_volume 2594.80(9)
_computing_cell_refinement 'Bruker SMART'
_computing_data_collection 'Bruker SMART (Bruker, 2001)'
_computing_data_reduction 'Bruker SAINT (Bruker, 2001)'
_computing_molecular_graphics 'DIAMOND(Brandenburg, 1999)'
_computing_publication_material 'Bruker SHELXTL (Bruker, 2001)'
_computing_structure_refinement 'SHELXL-97 (Sheldrick, 2008)'
_computing_structure_solution 'SHELXS-97 (Sheldrick, 2008)'
_diffrn_ambient_temperature 100(2)
_diffrn_measured_fraction_theta_full 0.992
_diffrn_measured_fraction_theta_max 0.992
_diffrn_measurement_device_type 'Bruker APEX CCD'
_diffrn_measurement_method 'phi and omega scans'
_diffrn_radiation_monochromator graphite
_diffrn_radiation_source 'fine-focus sealed tube'
_diffrn_radiation_type MoK\a
_diffrn_radiation_wavelength 0.71073
_diffrn_reflns_av_R_equivalents 0.0215
_diffrn_reflns_av_sigmaI/netI 0.0151
_diffrn_reflns_limit_h_max 17
_diffrn_reflns_limit_h_min -17
_diffrn_reflns_limit_k_max 21
_diffrn_reflns_limit_k_min -21
_diffrn_reflns_limit_l_max 22
_diffrn_reflns_limit_l_min -22
_diffrn_reflns_number 83135
_diffrn_reflns_theta_full 30.00
_diffrn_reflns_theta_max 30.00
_diffrn_reflns_theta_min 1.34
_exptl_absorpt_coefficient_mu 1.595
_exptl_absorpt_correction_T_max 0.7655
_exptl_absorpt_correction_T_min 0.6006
_exptl_absorpt_correction_type multi-scan
_exptl_absorpt_process_details 'Bruker SADABS (Bruker 2005)'
_exptl_crystal_colour colorless
_exptl_crystal_density_diffrn 1.768
_exptl_crystal_density_method 'not measured'
_exptl_crystal_description parallelepiped
_exptl_crystal_F_000 1384
_exptl_crystal_size_max 0.36
_exptl_crystal_size_mid 0.25
_exptl_crystal_size_min 0.18
_refine_diff_density_max 1.379
_refine_diff_density_min -0.761
_refine_diff_density_rms 0.120
_refine_ls_extinction_method none
_refine_ls_goodness_of_fit_ref 1.126
_refine_ls_hydrogen_treatment noref
_refine_ls_matrix_type full
_refine_ls_number_parameters 742
_refine_ls_number_reflns 15016
_refine_ls_number_restraints 0
_refine_ls_restrained_S_all 1.126
_refine_ls_R_factor_all 0.0215
_refine_ls_R_factor_gt 0.0207
_refine_ls_shift/su_max 0.001
_refine_ls_shift/su_mean 0.000
_refine_ls_structure_factor_coef Fsqd
_refine_ls_weighting_details 'calc w=1/[\s^2^(Fo^2^)+(0.0281P)^2^+2.0764P] where P=(Fo^2^+2Fc^2^)/3'
_refine_ls_weighting_scheme calc
_refine_ls_wR_factor_gt 0.0562
_refine_ls_wR_factor_ref 0.0567
_reflns_number_gt 14597
_reflns_number_total 15016
_reflns_threshold_expression >2sigma(I)
_cod_data_source_file ic101034y_si_002_1.cif
_cod_data_source_block abd011p1_121907
_cod_original_cell_volume 2594.80(8)
_cod_database_code 4316592

loop_
_symmetry_equiv_pos_as_xyz
'x, y, z'
'-x, -y, -z'

loop_
_atom_site_label
_atom_site_type_symbol
_atom_site_fract_x
_atom_site_fract_y
_atom_site_fract_z
_atom_site_U_iso_or_equiv
_atom_site_adp_type
_atom_site_occupancy
_atom_site_symmetry_multiplicity
_atom_site_calc_flag
_atom_site_refinement_flags
_atom_site_disorder_assembly
_atom_site_disorder_group
Tb1 Tb 0.961523(6) 0.272094(5) 0.179110(4) 0.00898(2) Uani 1 1 d . . .
O1 O 0.57661(10) 0.26059(9) 0.10506(8) 0.0172(2) Uani 1 1 d . . .
O2 O 1.19543(10) 0.61290(8) 0.31536(8) 0.0175(2) Uani 1 1 d . . .
O3 O 1.30097(10) 0.21970(9) 0.27619(8) 0.0171(2) Uani 1 1 d . . .
O4 O 1.04389(10) 0.38643(9) -0.05845(7) 0.0153(2) Uani 1 1 d . . .
O5 O 0.80915(11) -0.05510(8) 0.00395(8) 0.0179(2) Uani 1 1 d . . .
O6 O 0.84673(12) 0.20908(9) 0.42568(8) 0.0192(2) Uani 1 1 d . . .
N1 N 0.73566(11) 0.22006(9) 0.12223(9) 0.0132(2) Uani 1 1 d . . .
N2 N 0.89676(11) 0.41294(9) 0.20584(8) 0.0116(2) Uani 1 1 d . . .
N3 N 1.13267(11) 0.44571(9) 0.25960(8) 0.0126(2) Uani 1 1 d . . .
N4 N 0.90188(12) 0.11467(9) 0.05777(8) 0.0130(2) Uani 1 1 d . . .
N5 N 0.84764(11) 0.10443(9) 0.21012(8) 0.0120(2) Uani 1 1 d . . .
N6 N 0.91997(12) 0.28468(10) 0.32583(8) 0.0132(2) Uani 1 1 d . . .
N8 N 1.14325(11) 0.29748(9) 0.11749(8) 0.0112(2) Uani 1 1 d . . .
N9 N 0.95529(11) 0.33119(9) 0.04404(8) 0.0123(2) Uani 1 1 d . . .
N20 N 1.11998(12) 0.22858(9) 0.25855(8) 0.0126(2) Uani 1 1 d . . .
C1 C 0.86388(14) 0.35190(12) -0.01260(10) 0.0146(3) Uani 1 1 d . . .
H1A H 0.8508 0.4071 0.0208 0.017 Uiso 1 1 calc R . .
H1B H 0.7842 0.2909 -0.0374 0.017 Uiso 1 1 calc R . .
C2 C 0.92120(14) 0.38295(12) -0.08554(10) 0.0151(3) Uani 1 1 d . . .
H2A H 0.8720 0.3328 -0.1432 0.018 Uiso 1 1 calc R . .
H2B H 0.9274 0.4498 -0.0894 0.018 Uiso 1 1 calc R . .
C3 C 1.04619(13) 0.35116(10) 0.01136(10) 0.0117(2) Uani 1 1 d . . .
C4 C 1.15204(13) 0.33271(11) 0.04728(10) 0.0119(2) Uani 1 1 d . . .
C5 C 1.24857(14) 0.34677(11) 0.01067(10) 0.0149(3) Uani 1 1 d . . .
H5 H 1.2512 0.3712 -0.0397 0.018 Uiso 1 1 calc R . .
C6 C 1.34141(14) 0.32404(12) 0.04999(11) 0.0163(3) Uani 1 1 d . . .
H6 H 1.4088 0.3326 0.0267 0.020 Uiso 1 1 calc R . .
C7 C 1.33464(13) 0.28863(11) 0.12370(10) 0.0147(3) Uani 1 1 d . . .
H7 H 1.3972 0.2732 0.1520 0.018 Uiso 1 1 calc R . .
C8 C 1.23360(13) 0.27643(10) 0.15489(10) 0.0119(2) Uani 1 1 d . . .
C9 C 1.21511(13) 0.24041(11) 0.23238(10) 0.0127(2) Uani 1 1 d . . .
C10 C 1.26301(15) 0.19581(13) 0.35352(11) 0.0194(3) Uani 1 1 d . . .
H10A H 1.3193 0.2493 0.4079 0.023 Uiso 1 1 calc R . .
H10B H 1.2615 0.1306 0.3589 0.023 Uiso 1 1 calc R . .
C11 C 1.13358(15) 0.18997(12) 0.33622(10) 0.0160(3) Uani 1 1 d . . .
H11A H 1.0707 0.1196 0.3236 0.019 Uiso 1 1 calc R . .
H11B H 1.1263 0.2325 0.3873 0.019 Uiso 1 1 calc R . .
C12 C 1.26805(14) 0.48805(12) 0.29614(11) 0.0161(3) Uani 1 1 d . . .
H12A H 1.3067 0.4772 0.2493 0.019 Uiso 1 1 calc R . .
H12B H 1.2896 0.4567 0.3417 0.019 Uiso 1 1 calc R . .
C13 C 1.30934(14) 0.60086(12) 0.33601(11) 0.0188(3) Uani 1 1 d . . .
H13A H 1.3469 0.6209 0.4003 0.023 Uiso 1 1 calc R . .
H13B H 1.3696 0.6421 0.3092 0.023 Uiso 1 1 calc R . .
C14 C 1.10652(13) 0.52063(11) 0.27391(10) 0.0128(2) Uani 1 1 d . . .
C15 C 0.98009(13) 0.50913(11) 0.24508(10) 0.0124(2) Uani 1 1 d . . .
C16 C 0.95011(15) 0.58948(11) 0.25485(10) 0.0155(3) Uani 1 1 d . . .
H16 H 1.0115 0.6566 0.2828 0.019 Uiso 1 1 calc R . .
C17 C 0.82780(15) 0.56934(12) 0.22271(11) 0.0169(3) Uani 1 1 d . . .
H17 H 0.8044 0.6229 0.2279 0.020 Uiso 1 1 calc R . .
C18 C 0.74017(14) 0.47047(12) 0.18305(10) 0.0154(3) Uani 1 1 d . . .
H18 H 0.6559 0.4549 0.1611 0.019 Uiso 1 1 calc R . .
C19 C 0.77909(13) 0.39480(11) 0.17632(10) 0.0122(2) Uani 1 1 d . . .
C20 C 0.69631(13) 0.28746(11) 0.13346(10) 0.0130(3) Uani 1 1 d . . .
C21 C 0.52014(14) 0.15260(12) 0.05901(12) 0.0200(3) Uani 1 1 d . . .
H21A H 0.4889 0.1408 -0.0051 0.024 Uiso 1 1 calc R . .
H21B H 0.4515 0.1142 0.0810 0.024 Uiso 1 1 calc R . .
C22 C 0.62520(14) 0.12229(12) 0.08006(12) 0.0180(3) Uani 1 1 d . . .
H22A H 0.6120 0.0792 0.1206 0.022 Uiso 1 1 calc R . .
H22B H 0.6328 0.0855 0.0258 0.022 Uiso 1 1 calc R . .
C23 C 0.94240(16) 0.36888(12) 0.40110(10) 0.0179(3) Uani 1 1 d . . .
H23A H 0.8891 0.4020 0.3856 0.022 Uiso 1 1 calc R . .
H23B H 1.0293 0.4199 0.4202 0.022 Uiso 1 1 calc R . .
C24 C 0.91017(17) 0.31734(12) 0.47299(11) 0.0202(3) Uani 1 1 d . . .
H24A H 0.9852 0.3329 0.5194 0.024 Uiso 1 1 calc R . .
H24B H 0.8557 0.3389 0.5000 0.024 Uiso 1 1 calc R . .
C25 C 0.86509(14) 0.20354(12) 0.34664(10) 0.0142(3) Uani 1 1 d . . .
C26 C 0.82030(14) 0.10254(11) 0.28620(10) 0.0142(3) Uani 1 1 d . . .
C27 C 0.75455(16) 0.01334(12) 0.30559(11) 0.0192(3) Uani 1 1 d . . .
H27 H 0.7368 0.0146 0.3604 0.023 Uiso 1 1 calc R . .
C28 C 0.71590(16) -0.07716(12) 0.24269(12) 0.0215(3) Uani 1 1 d . . .
H28 H 0.6702 -0.1392 0.2537 0.026 Uiso 1 1 calc R . .
C29 C 0.74432(15) -0.07664(12) 0.16341(11) 0.0178(3) Uani 1 1 d . . .
H29 H 0.7193 -0.1378 0.1196 0.021 Uiso 1 1 calc R . .
C30 C 0.81038(13) 0.01603(11) 0.15033(10) 0.0133(3) Uani 1 1 d . . .
C31 C 0.84354(13) 0.02802(11) 0.06893(10) 0.0131(3) Uani 1 1 d . . .
C32 C 0.84754(16) -0.01934(12) -0.06973(11) 0.0179(3) Uani 1 1 d . . .
H32A H 0.7754 -0.0393 -0.1205 0.021 Uiso 1 1 calc R . .
H32B H 0.9027 -0.0468 -0.0886 0.021 Uiso 1 1 calc R . .
C33 C 0.91543(15) 0.09599(12) -0.03206(10) 0.0168(3) Uani 1 1 d . . .
H33A H 1.0031 0.1212 -0.0303 0.020 Uiso 1 1 calc R . .
H33B H 0.8777 0.1293 -0.0677 0.020 Uiso 1 1 calc R . .
S3 S 0.40643(3) 0.63005(3) 0.09472(3) 0.01609(7) Uani 1 1 d . . .
F10 F 0.63522(10) 0.66008(10) 0.14747(8) 0.0293(2) Uani 1 1 d . . .
F11 F 0.55429(10) 0.67743(8) 0.25218(7) 0.0227(2) Uani 1 1 d . . .
F12 F 0.50544(10) 0.52884(8) 0.17243(8) 0.0259(2) Uani 1 1 d . . .
O22 O 0.45329(13) 0.73680(10) 0.10362(9) 0.0267(3) Uani 1 1 d . . .
O23 O 0.39583(12) 0.56948(10) 0.01119(8) 0.0247(3) Uani 1 1 d . . .
O24 O 0.30430(11) 0.58840(11) 0.13004(9) 0.0244(3) Uani 1 1 d . . .
C70 C 0.53136(14) 0.62330(12) 0.17030(11) 0.0162(3) Uani 1 1 d . . .
S6 S 0.73448(4) 0.51858(4) 0.45643(3) 0.02384(8) Uani 1 1 d . . .
F4 F 0.55532(15) 0.54560(14) 0.36758(14) 0.0668(6) Uani 1 1 d . . .
F5 F 0.49622(12) 0.42325(11) 0.42548(10) 0.0437(3) Uani 1 1 d . . .
F6 F 0.55833(15) 0.40607(15) 0.31113(10) 0.0633(5) Uani 1 1 d . . .
O19 O 0.80897(15) 0.55256(16) 0.39994(11) 0.0498(5) Uani 1 1 d . . .
O20 O 0.73710(18) 0.43221(14) 0.48162(13) 0.0448(4) Uani 1 1 d . . .
O21 O 0.74358(14) 0.59684(11) 0.52686(10) 0.0331(3) Uani 1 1 d . . .
C68 C 0.57828(19) 0.47118(17) 0.38655(14) 0.0338(4) Uani 1 1 d . . .
S12 S 0.02889(4) 0.87105(3) 0.24285(3) 0.01993(8) Uani 1 1 d . . .
F13 F 0.07149(16) 0.97478(10) 0.40511(9) 0.0427(3) Uani 1 1 d . . .
F14 F 0.08596(17) 0.83495(10) 0.39441(9) 0.0482(4) Uani 1 1 d . . .
F15 F 0.23011(13) 0.96365(10) 0.37614(10) 0.0444(3) Uani 1 1 d . . .
O25 O -0.09711(13) 0.81222(11) 0.23924(11) 0.0317(3) Uani 1 1 d . . .
O26 O 0.05397(14) 0.96424(10) 0.21955(9) 0.0262(3) Uani 1 1 d . . .
O27 O 0.08887(14) 0.81419(10) 0.20815(10) 0.0289(3) Uani 1 1 d . . .
C71 C 0.1081(2) 0.91321(14) 0.36031(13) 0.0310(4) Uani 1 1 d . . .
N19 N 0.3734(3) 0.1498(2) 0.56755(15) 0.0531(6) Uani 1 1 d . . .
C72 C 0.2964(2) 0.17358(18) 0.57094(14) 0.0396(5) Uani 1 1 d . . .
C73 C 0.1980(3) 0.20350(19) 0.57623(16) 0.0429(5) Uani 1 1 d . . .
H73A H 0.1863 0.2072 0.6349 0.064 Uiso 1 1 calc R . .
H73B H 0.1216 0.1536 0.5320 0.064 Uiso 1 1 calc R . .
H73C H 0.2201 0.2697 0.5653 0.064 Uiso 1 1 calc R . .
N21 N 0.3723(2) 0.94292(16) 0.13311(16) 0.0434(5) Uani 1 1 d . . .
C91 C 0.37774(19) 0.90606(16) 0.18810(15) 0.0318(4) Uani 1 1 d . . .
C92 C 0.3837(2) 0.8566(2) 0.25815(16) 0.0397(5) Uani 1 1 d . . .
H92A H 0.3135 0.8473 0.2815 0.060 Uiso 1 1 calc R . .
H92B H 0.4603 0.8986 0.3053 0.060 Uiso 1 1 calc R . .
H92C H 0.3812 0.7907 0.2345 0.060 Uiso 1 1 calc R . .
N50 N 0.5938(2) 0.1799(2) 0.27614(16) 0.0579(7) Uani 1 1 d . . .
C93 C 0.5770(2) 0.1806(2) 0.34239(18) 0.0434(5) Uani 1 1 d . . .
C94 C 0.5570(3) 0.1801(3) 0.4279(2) 0.0567(7) Uani 1 1 d . . .
H94A H 0.4826 0.1197 0.4221 0.085 Uiso 1 1 calc R . .
H94B H 0.5472 0.2404 0.4519 0.085 Uiso 1 1 calc R . .
H94C H 0.6276 0.1801 0.4676 0.085 Uiso 1 1 calc R . .

loop_
_atom_site_aniso_label
_atom_site_aniso_U_11
_atom_site_aniso_U_22
_atom_site_aniso_U_33
_atom_site_aniso_U_23
_atom_site_aniso_U_13
_atom_site_aniso_U_12
Tb1 0.00884(3) 0.00866(3) 0.01068(4) 0.00352(2) 0.00387(2) 0.00426(2)
O1 0.0104(5) 0.0169(5) 0.0244(6) 0.0054(4) 0.0041(4) 0.0067(4)
O2 0.0149(5) 0.0108(5) 0.0219(6) 0.0015(4) 0.0041(4) 0.0029(4)
O3 0.0150(5) 0.0213(5) 0.0189(5) 0.0086(4) 0.0039(4) 0.0109(4)
O4 0.0147(5) 0.0206(5) 0.0149(5) 0.0098(4) 0.0066(4) 0.0090(4)
O5 0.0238(6) 0.0110(5) 0.0166(5) 0.0017(4) 0.0079(4) 0.0053(4)
O6 0.0264(6) 0.0177(5) 0.0137(5) 0.0058(4) 0.0102(4) 0.0074(5)
N1 0.0103(5) 0.0126(5) 0.0158(6) 0.0033(4) 0.0037(4) 0.0045(4)
N2 0.0122(5) 0.0117(5) 0.0124(5) 0.0045(4) 0.0049(4) 0.0058(4)
N3 0.0105(5) 0.0127(5) 0.0141(6) 0.0041(4) 0.0037(4) 0.0044(4)
N4 0.0145(5) 0.0119(5) 0.0132(6) 0.0028(4) 0.0052(4) 0.0060(4)
N5 0.0111(5) 0.0119(5) 0.0141(6) 0.0046(4) 0.0045(4) 0.0053(4)
N6 0.0148(5) 0.0132(5) 0.0125(6) 0.0031(4) 0.0054(4) 0.0066(5)
N8 0.0106(5) 0.0103(5) 0.0125(5) 0.0024(4) 0.0037(4) 0.0047(4)
N9 0.0124(5) 0.0133(5) 0.0134(6) 0.0055(4) 0.0044(4) 0.0069(4)
N20 0.0134(5) 0.0126(5) 0.0133(6) 0.0052(4) 0.0039(4) 0.0066(4)
C1 0.0128(6) 0.0184(7) 0.0155(7) 0.0083(5) 0.0044(5) 0.0082(5)
C2 0.0147(6) 0.0189(7) 0.0151(7) 0.0079(5) 0.0049(5) 0.0090(5)
C3 0.0130(6) 0.0101(6) 0.0123(6) 0.0035(5) 0.0040(5) 0.0049(5)
C4 0.0116(6) 0.0108(6) 0.0134(6) 0.0028(5) 0.0040(5) 0.0050(5)
C5 0.0142(6) 0.0145(6) 0.0174(7) 0.0057(5) 0.0079(5) 0.0056(5)
C6 0.0123(6) 0.0173(7) 0.0200(7) 0.0044(6) 0.0079(5) 0.0061(5)
C7 0.0110(6) 0.0150(6) 0.0178(7) 0.0025(5) 0.0044(5) 0.0062(5)
C8 0.0107(6) 0.0106(6) 0.0139(6) 0.0025(5) 0.0032(5) 0.0046(5)
C9 0.0124(6) 0.0109(6) 0.0137(6) 0.0024(5) 0.0015(5) 0.0054(5)
C10 0.0177(7) 0.0226(7) 0.0200(7) 0.0116(6) 0.0039(6) 0.0092(6)
C11 0.0184(7) 0.0180(7) 0.0150(7) 0.0080(5) 0.0052(5) 0.0096(6)
C12 0.0111(6) 0.0151(6) 0.0195(7) 0.0043(5) 0.0029(5) 0.0041(5)
C13 0.0130(6) 0.0165(7) 0.0215(8) 0.0015(6) 0.0040(6) 0.0033(5)
C14 0.0133(6) 0.0116(6) 0.0119(6) 0.0036(5) 0.0044(5) 0.0034(5)
C15 0.0145(6) 0.0122(6) 0.0121(6) 0.0046(5) 0.0055(5) 0.0061(5)
C16 0.0202(7) 0.0124(6) 0.0161(7) 0.0042(5) 0.0073(5) 0.0084(5)
C17 0.0235(7) 0.0164(7) 0.0177(7) 0.0061(5) 0.0085(6) 0.0139(6)
C18 0.0180(7) 0.0183(7) 0.0158(7) 0.0064(5) 0.0070(5) 0.0121(6)
C19 0.0133(6) 0.0138(6) 0.0123(6) 0.0049(5) 0.0057(5) 0.0074(5)
C20 0.0111(6) 0.0159(6) 0.0135(6) 0.0054(5) 0.0045(5) 0.0064(5)
C21 0.0117(6) 0.0162(7) 0.0275(8) 0.0047(6) 0.0013(6) 0.0042(5)
C22 0.0114(6) 0.0136(6) 0.0258(8) 0.0027(6) 0.0032(6) 0.0043(5)
C23 0.0240(7) 0.0150(7) 0.0147(7) 0.0031(5) 0.0077(6) 0.0080(6)
C24 0.0272(8) 0.0177(7) 0.0145(7) 0.0035(6) 0.0085(6) 0.0080(6)
C25 0.0149(6) 0.0168(7) 0.0130(6) 0.0054(5) 0.0056(5) 0.0078(5)
C26 0.0139(6) 0.0140(6) 0.0154(7) 0.0059(5) 0.0051(5) 0.0057(5)
C27 0.0222(7) 0.0160(7) 0.0197(7) 0.0083(6) 0.0093(6) 0.0058(6)
C28 0.0256(8) 0.0139(7) 0.0236(8) 0.0085(6) 0.0100(6) 0.0046(6)
C29 0.0195(7) 0.0120(6) 0.0205(7) 0.0051(5) 0.0061(6) 0.0050(5)
C30 0.0121(6) 0.0119(6) 0.0163(7) 0.0050(5) 0.0040(5) 0.0052(5)
C31 0.0121(6) 0.0119(6) 0.0146(6) 0.0020(5) 0.0032(5) 0.0057(5)
C32 0.0228(7) 0.0141(6) 0.0153(7) 0.0026(5) 0.0072(6) 0.0065(6)
C33 0.0217(7) 0.0134(6) 0.0145(7) 0.0026(5) 0.0079(6) 0.0061(6)
S3 0.01416(16) 0.01871(17) 0.01710(17) 0.00843(14) 0.00442(13) 0.00749(13)
F10 0.0150(5) 0.0445(7) 0.0330(6) 0.0164(5) 0.0111(4) 0.0133(5)
F11 0.0239(5) 0.0235(5) 0.0163(5) 0.0031(4) 0.0020(4) 0.0087(4)
F12 0.0289(5) 0.0192(5) 0.0318(6) 0.0083(4) 0.0035(4) 0.0146(4)
O22 0.0310(7) 0.0202(6) 0.0308(7) 0.0118(5) 0.0058(5) 0.0126(5)
O23 0.0264(6) 0.0262(6) 0.0164(6) 0.0055(5) 0.0050(5) 0.0072(5)
O24 0.0158(5) 0.0376(7) 0.0267(6) 0.0171(6) 0.0096(5) 0.0137(5)
C70 0.0136(6) 0.0177(7) 0.0184(7) 0.0061(6) 0.0050(5) 0.0073(5)
S6 0.02056(19) 0.0323(2) 0.01744(18) 0.00775(16) 0.00630(15) 0.00969(17)
F4 0.0409(8) 0.0668(11) 0.0803(13) 0.0424(10) -0.0128(8) 0.0160(8)
F5 0.0266(6) 0.0420(8) 0.0489(8) 0.0067(6) 0.0172(6) 0.0012(5)
F6 0.0399(8) 0.0738(12) 0.0271(7) -0.0088(7) 0.0037(6) -0.0112(8)
O19 0.0266(8) 0.0761(13) 0.0246(8) 0.0136(8) 0.0101(6) -0.0005(8)
O20 0.0564(11) 0.0487(10) 0.0488(10) 0.0194(8) 0.0192(9) 0.0382(9)
O21 0.0328(7) 0.0294(7) 0.0286(7) 0.0003(6) 0.0053(6) 0.0101(6)
C68 0.0226(9) 0.0374(11) 0.0291(10) 0.0105(8) 0.0030(7) 0.0025(8)
S12 0.02601(19) 0.01453(16) 0.01920(18) 0.00443(14) 0.00799(15) 0.00830(15)
F13 0.0720(10) 0.0283(6) 0.0257(6) 0.0026(5) 0.0192(6) 0.0196(7)
F14 0.0837(11) 0.0263(6) 0.0272(6) 0.0136(5) 0.0064(7) 0.0185(7)
F15 0.0400(7) 0.0310(7) 0.0435(8) 0.0025(6) -0.0067(6) 0.0090(6)
O25 0.0276(7) 0.0247(7) 0.0389(8) 0.0089(6) 0.0101(6) 0.0075(5)
O26 0.0399(8) 0.0183(6) 0.0241(6) 0.0092(5) 0.0130(6) 0.0133(5)
O27 0.0372(7) 0.0235(6) 0.0315(7) 0.0064(5) 0.0144(6) 0.0172(6)
C71 0.0461(12) 0.0191(8) 0.0232(9) 0.0060(7) 0.0063(8) 0.0114(8)
N19 0.0637(15) 0.0602(15) 0.0323(11) 0.0087(10) 0.0184(11) 0.0239(13)
C72 0.0500(13) 0.0353(11) 0.0191(9) 0.0074(8) 0.0110(9) 0.0042(10)
C73 0.0505(14) 0.0398(12) 0.0300(11) 0.0120(9) 0.0116(10) 0.0105(11)
N21 0.0448(11) 0.0388(11) 0.0539(13) 0.0192(10) 0.0210(10) 0.0197(9)
C91 0.0255(9) 0.0302(10) 0.0374(11) 0.0053(8) 0.0095(8) 0.0114(8)
C92 0.0387(12) 0.0560(14) 0.0334(11) 0.0136(10) 0.0119(9) 0.0286(11)
N50 0.0531(14) 0.0847(19) 0.0365(12) 0.0133(12) 0.0143(10) 0.0317(14)
C93 0.0273(10) 0.0503(14) 0.0466(14) 0.0045(11) 0.0099(9) 0.0152(10)
C94 0.0415(14) 0.072(2) 0.0477(16) 0.0106(14) 0.0209(12) 0.0146(13)

loop_
_atom_type_symbol
_atom_type_description
_atom_type_scat_dispersion_real
_atom_type_scat_dispersion_imag
_atom_type_scat_source
C C 0.0033 0.0016 'International Tables Vol C Tables 4.2.6.8 and 6.1.1.4'
H H 0.0000 0.0000 'International Tables Vol C Tables 4.2.6.8 and 6.1.1.4'
F F 0.0171 0.0103 'International Tables Vol C Tables 4.2.6.8 and 6.1.1.4'
N N 0.0061 0.0033 'International Tables Vol C Tables 4.2.6.8 and 6.1.1.4'
O O 0.0106 0.0060 'International Tables Vol C Tables 4.2.6.8 and 6.1.1.4'
S S 0.1246 0.1234 'International Tables Vol C Tables 4.2.6.8 and 6.1.1.4'
Tb Tb -0.1723 4.1537 'International Tables Vol C Tables 4.2.6.8 and 6.1.1.4'

loop_
_geom_angle_atom_site_label_1
_geom_angle_atom_site_label_2
_geom_angle_atom_site_label_3
_geom_angle
_geom_angle_site_symmetry_1
_geom_angle_site_symmetry_3
_geom_angle_publ_flag
N9 Tb1 N20 128.16(4) . . ?
N9 Tb1 N6 147.10(4) . . ?
N20 Tb1 N6 79.77(4) . . ?
N9 Tb1 N1 79.48(4) . . ?
N20 Tb1 N1 145.17(4) . . ?
N6 Tb1 N1 83.78(4) . . ?
N9 Tb1 N3 86.76(4) . . ?
N20 Tb1 N3 78.99(4) . . ?
N6 Tb1 N3 81.94(4) . . ?
N1 Tb1 N3 128.75(4) . . ?
N9 Tb1 N4 76.45(4) . . ?
N20 Tb1 N4 86.13(4) . . ?
N6 Tb1 N4 128.25(4) . . ?
N1 Tb1 N4 80.31(4) . . ?
N3 Tb1 N4 143.33(4) . . ?
N9 Tb1 N2 73.82(4) . . ?
N20 Tb1 N2 136.74(4) . . ?
N6 Tb1 N2 73.43(4) . . ?
N1 Tb1 N2 64.46(4) . . ?
N3 Tb1 N2 64.29(4) . . ?
N4 Tb1 N2 137.09(4) . . ?
N9 Tb1 N8 63.98(4) . . ?
N20 Tb1 N8 64.21(4) . . ?
N6 Tb1 N8 138.18(4) . . ?
N1 Tb1 N8 138.03(4) . . ?
N3 Tb1 N8 71.36(4) . . ?
N4 Tb1 N8 71.99(4) . . ?
N2 Tb1 N8 119.19(4) . . ?
N9 Tb1 N5 134.16(4) . . ?
N20 Tb1 N5 72.75(4) . . ?
N6 Tb1 N5 64.46(4) . . ?
N1 Tb1 N5 72.47(4) . . ?
N3 Tb1 N5 139.00(4) . . ?
N4 Tb1 N5 63.79(4) . . ?
N2 Tb1 N5 121.78(4) . . ?
N8 Tb1 N5 119.03(4) . . ?
C20 O1 C21 105.52(12) . . ?
C14 O2 C13 105.52(12) . . ?
C9 O3 C10 105.28(12) . . ?
C3 O4 C2 105.61(11) . . ?
C31 O5 C32 105.71(11) . . ?
C25 O6 C24 105.18(12) . . ?
C20 N1 C22 106.14(12) . . ?
C20 N1 Tb1 118.93(10) . . ?
C22 N1 Tb1 134.80(9) . . ?
C19 N2 C15 117.75(13) . . ?
C19 N2 Tb1 120.95(9) . . ?
C15 N2 Tb1 121.18(9) . . ?
C14 N3 C12 106.05(12) . . ?
C14 N3 Tb1 118.91(10) . . ?
C12 N3 Tb1 135.01(9) . . ?
C31 N4 C33 106.60(12) . . ?
C31 N4 Tb1 119.30(10) . . ?
C33 N4 Tb1 134.06(9) . . ?
C26 N5 C30 118.05(13) . . ?
C26 N5 Tb1 120.42(10) . . ?
C30 N5 Tb1 121.50(10) . . ?
C25 N6 C23 105.99(13) . . ?
C25 N6 Tb1 119.04(10) . . ?
C23 N6 Tb1 134.97(10) . . ?
C4 N8 C8 117.94(13) . . ?
C4 N8 Tb1 121.21(9) . . ?
C8 N8 Tb1 120.85(10) . . ?
C3 N9 C1 106.38(12) . . ?
C3 N9 Tb1 120.12(10) . . ?
C1 N9 Tb1 133.50(9) . . ?
C9 N20 C11 106.23(12) . . ?
C9 N20 Tb1 119.69(10) . . ?
C11 N20 Tb1 134.07(9) . . ?
N9 C1 C2 104.11(12) . . ?
N9 C1 H1A 110.9 . . ?
C2 C1 H1A 110.9 . . ?
N9 C1 H1B 110.9 . . ?
C2 C1 H1B 110.9 . . ?
H1A C1 H1B 109.0 . . ?
O4 C2 C1 103.95(11) . . ?
O4 C2 H2A 111.0 . . ?
C1 C2 H2A 111.0 . . ?
O4 C2 H2B 111.0 . . ?
C1 C2 H2B 111.0 . . ?
H2A C2 H2B 109.0 . . ?
N9 C3 O4 119.52(13) . . ?
N9 C3 C4 121.79(13) . . ?
O4 C3 C4 118.65(13) . . ?
N8 C4 C5 123.36(13) . . ?
N8 C4 C3 112.71(12) . . ?
C5 C4 C3 123.90(13) . . ?
C4 C5 C6 118.01(14) . . ?
C4 C5 H5 121.0 . . ?
C6 C5 H5 121.0 . . ?
C7 C6 C5 119.42(14) . . ?
C7 C6 H6 120.3 . . ?
C5 C6 H6 120.3 . . ?
C6 C7 C8 118.11(14) . . ?
C6 C7 H7 120.9 . . ?
C8 C7 H7 120.9 . . ?
N8 C8 C7 123.15(14) . . ?
N8 C8 C9 112.96(13) . . ?
C7 C8 C9 123.89(13) . . ?
N20 C9 O3 119.59(14) . . ?
N20 C9 C8 122.26(13) . . ?
O3 C9 C8 118.15(13) . . ?
O3 C10 C11 104.05(12) . . ?
O3 C10 H10A 110.9 . . ?
C11 C10 H10A 110.9 . . ?
O3 C10 H10B 110.9 . . ?
C11 C10 H10B 110.9 . . ?
H10A C10 H10B 109.0 . . ?
N20 C11 C10 103.87(12) . . ?
N20 C11 H11A 111.0 . . ?
C10 C11 H11A 111.0 . . ?
N20 C11 H11B 111.0 . . ?
C10 C11 H11B 111.0 . . ?
H11A C11 H11B 109.0 . . ?
N3 C12 C13 104.25(12) . . ?
N3 C12 H12A 110.9 . . ?
C13 C12 H12A 110.9 . . ?
N3 C12 H12B 110.9 . . ?
C13 C12 H12B 110.9 . . ?
H12A C12 H12B 108.9 . . ?
O2 C13 C12 104.21(12) . . ?
O2 C13 H13A 110.9 . . ?
C12 C13 H13A 110.9 . . ?
O2 C13 H13B 110.9 . . ?
C12 C13 H13B 110.9 . . ?
H13A C13 H13B 108.9 . . ?
N3 C14 O2 119.91(14) . . ?
N3 C14 C15 122.30(13) . . ?
O2 C14 C15 117.79(13) . . ?
N2 C15 C16 123.19(14) . . ?
N2 C15 C14 113.24(12) . . ?
C16 C15 C14 123.54(14) . . ?
C15 C16 C17 118.23(14) . . ?
C15 C16 H16 120.9 . . ?
C17 C16 H16 120.9 . . ?
C18 C17 C16 119.47(14) . . ?
C18 C17 H17 120.3 . . ?
C16 C17 H17 120.3 . . ?
C17 C18 C19 118.13(14) . . ?
C17 C18 H18 120.9 . . ?
C19 C18 H18 120.9 . . ?
N2 C19 C18 123.21(14) . . ?
N2 C19 C20 113.16(12) . . ?
C18 C19 C20 123.60(13) . . ?
N1 C20 O1 119.52(14) . . ?
N1 C20 C19 122.42(13) . . ?
O1 C20 C19 118.06(13) . . ?
O1 C21 C22 103.98(12) . . ?
O1 C21 H21A 111.0 . . ?
C22 C21 H21A 111.0 . . ?
O1 C21 H21B 111.0 . . ?
C22 C21 H21B 111.0 . . ?
H21A C21 H21B 109.0 . . ?
N1 C22 C21 103.78(12) . . ?
N1 C22 H22A 111.0 . . ?
C21 C22 H22A 111.0 . . ?
N1 C22 H22B 111.0 . . ?
C21 C22 H22B 111.0 . . ?
H22A C22 H22B 109.0 . . ?
N6 C23 C24 103.76(12) . . ?
N6 C23 H23A 111.0 . . ?
C24 C23 H23A 111.0 . . ?
N6 C23 H23B 111.0 . . ?
C24 C23 H23B 111.0 . . ?
H23A C23 H23B 109.0 . . ?
O6 C24 C23 103.71(12) . . ?
O6 C24 H24A 111.0 . . ?
C23 C24 H24A 111.0 . . ?
O6 C24 H24B 111.0 . . ?
C23 C24 H24B 111.0 . . ?
H24A C24 H24B 109.0 . . ?
N6 C25 O6 119.71(14) . . ?
N6 C25 C26 122.56(14) . . ?
O6 C25 C26 117.73(13) . . ?
N5 C26 C27 122.99(15) . . ?
N5 C26 C25 113.46(13) . . ?
C27 C26 C25 123.55(14) . . ?
C28 C27 C26 118.12(15) . . ?
C28 C27 H27 120.9 . . ?
C26 C27 H27 120.9 . . ?
C27 C28 C29 119.67(15) . . ?
C27 C28 H28 120.2 . . ?
C29 C28 H28 120.2 . . ?
C30 C29 C28 117.92(15) . . ?
C30 C29 H29 121.0 . . ?
C28 C29 H29 121.0 . . ?
N5 C30 C29 123.26(14) . . ?
N5 C30 C31 112.93(13) . . ?
C29 C30 C31 123.79(14) . . ?
N4 C31 O5 119.32(14) . . ?
N4 C31 C30 122.47(13) . . ?
O5 C31 C30 118.20(13) . . ?
O5 C32 C33 103.99(12) . . ?
O5 C32 H32A 111.0 . . ?
C33 C32 H32A 111.0 . . ?
O5 C32 H32B 111.0 . . ?
C33 C32 H32B 111.0 . . ?
H32A C32 H32B 109.0 . . ?
N4 C33 C32 104.23(12) . . ?
N4 C33 H33A 110.9 . . ?
C32 C33 H33A 110.9 . . ?
N4 C33 H33B 110.9 . . ?
C32 C33 H33B 110.9 . . ?
H33A C33 H33B 108.9 . . ?
O23 S3 O22 115.04(8) . . ?
O23 S3 O24 115.18(8) . . ?
O22 S3 O24 115.29(9) . . ?
O23 S3 C70 103.54(8) . . ?
O22 S3 C70 102.28(8) . . ?
O24 S3 C70 102.87(7) . . ?
F12 C70 F10 108.05(13) . . ?
F12 C70 F11 107.32(13) . . ?
F10 C70 F11 107.08(13) . . ?
F12 C70 S3 111.89(11) . . ?
F10 C70 S3 111.03(11) . . ?
F11 C70 S3 111.25(11) . . ?
O19 S6 O21 115.11(11) . . ?
O19 S6 O20 114.52(13) . . ?
O21 S6 O20 114.42(10) . . ?
O19 S6 C68 103.66(10) . . ?
O21 S6 C68 103.22(10) . . ?
O20 S6 C68 103.78(11) . . ?
F4 C68 F5 107.6(2) . . ?
F4 C68 F6 107.8(2) . . ?
F5 C68 F6 107.13(18) . . ?
F4 C68 S6 111.27(15) . . ?
F5 C68 S6 111.29(15) . . ?
F6 C68 S6 111.53(17) . . ?
O27 S12 O25 115.26(9) . . ?
O27 S12 O26 115.24(9) . . ?
O25 S12 O26 115.25(9) . . ?
O27 S12 C71 102.00(10) . . ?
O25 S12 C71 102.99(10) . . ?
O26 S12 C71 103.36(8) . . ?
F14 C71 F13 107.06(18) . . ?
F14 C71 F15 107.85(18) . . ?
F13 C71 F15 107.23(17) . . ?
F14 C71 S12 111.14(14) . . ?
F13 C71 S12 111.78(15) . . ?
F15 C71 S12 111.54(15) . . ?
N19 C72 C73 179.3(3) . . ?
C72 C73 H73A 109.5 . . ?
C72 C73 H73B 109.5 . . ?
H73A C73 H73B 109.5 . . ?
C72 C73 H73C 109.5 . . ?
H73A C73 H73C 109.5 . . ?
H73B C73 H73C 109.5 . . ?
N21 C91 C92 179.0(2) . . ?
C91 C92 H92A 109.5 . . ?
C91 C92 H92B 109.5 . . ?
H92A C92 H92B 109.5 . . ?
C91 C92 H92C 109.5 . . ?
H92A C92 H92C 109.5 . . ?
H92B C92 H92C 109.5 . . ?
N50 C93 C94 178.6(3) . . ?
C93 C94 H94A 109.5 . . ?
C93 C94 H94B 109.5 . . ?
H94A C94 H94B 109.5 . . ?
C93 C94 H94C 109.5 . . ?
H94A C94 H94C 109.5 . . ?
H94B C94 H94C 109.5 . . ?

loop_
_geom_bond_atom_site_label_1
_geom_bond_atom_site_label_2
_geom_bond_distance
_geom_bond_site_symmetry_2
_geom_bond_publ_flag
Tb1 N9 2.4953(12) . ?
Tb1 N20 2.4990(12) . ?
Tb1 N6 2.5080(13) . ?
Tb1 N1 2.5097(12) . ?
Tb1 N3 2.5261(13) . ?
Tb1 N4 2.5302(13) . ?
Tb1 N2 2.5337(12) . ?
Tb1 N8 2.5462(12) . ?
Tb1 N5 2.5497(12) . ?
O1 C20 1.3296(17) . ?
O1 C21 1.467(2) . ?
O2 C14 1.3306(18) . ?
O2 C13 1.4712(19) . ?
O3 C9 1.3313(17) . ?
O3 C10 1.469(2) . ?
O4 C3 1.3279(17) . ?
O4 C2 1.4723(18) . ?
O5 C31 1.3366(18) . ?
O5 C32 1.4733(19) . ?
O6 C25 1.3320(18) . ?
O6 C24 1.473(2) . ?
N1 C20 1.2823(19) . ?
N1 C22 1.4835(19) . ?
N2 C19 1.3393(18) . ?
N2 C15 1.3442(19) . ?
N3 C14 1.2810(19) . ?
N3 C12 1.4855(19) . ?
N4 C31 1.2809(19) . ?
N4 C33 1.482(2) . ?
N5 C26 1.3364(19) . ?
N5 C30 1.3418(19) . ?
N6 C25 1.2807(19) . ?
N6 C23 1.484(2) . ?
N8 C4 1.3385(19) . ?
N8 C8 1.3404(18) . ?
N9 C3 1.2830(19) . ?
N9 C1 1.4802(18) . ?
N20 C9 1.2813(19) . ?
N20 C11 1.4804(19) . ?
C1 C2 1.536(2) . ?
C1 H1A 0.9900 . ?
C1 H1B 0.9900 . ?
C2 H2A 0.9900 . ?
C2 H2B 0.9900 . ?
C3 C4 1.4744(19) . ?
C4 C5 1.389(2) . ?
C5 C6 1.393(2) . ?
C5 H5 0.9500 . ?
C6 C7 1.391(2) . ?
C6 H6 0.9500 . ?
C7 C8 1.391(2) . ?
C7 H7 0.9500 . ?
C8 C9 1.471(2) . ?
C10 C11 1.534(2) . ?
C10 H10A 0.9900 . ?
C10 H10B 0.9900 . ?
C11 H11A 0.9900 . ?
C11 H11B 0.9900 . ?
C12 C13 1.533(2) . ?
C12 H12A 0.9900 . ?
C12 H12B 0.9900 . ?
C13 H13A 0.9900 . ?
C13 H13B 0.9900 . ?
C14 C15 1.473(2) . ?
C15 C16 1.385(2) . ?
C16 C17 1.390(2) . ?
C16 H16 0.9500 . ?
C17 C18 1.387(2) . ?
C17 H17 0.9500 . ?
C18 C19 1.3909(19) . ?
C18 H18 0.9500 . ?
C19 C20 1.471(2) . ?
C21 C22 1.535(2) . ?
C21 H21A 0.9900 . ?
C21 H21B 0.9900 . ?
C22 H22A 0.9900 . ?
C22 H22B 0.9900 . ?
C23 C24 1.535(2) . ?
C23 H23A 0.9900 . ?
C23 H23B 0.9900 . ?
C24 H24A 0.9900 . ?
C24 H24B 0.9900 . ?
C25 C26 1.472(2) . ?
C26 C27 1.394(2) . ?
C27 C28 1.386(2) . ?
C27 H27 0.9500 . ?
C28 C29 1.391(2) . ?
C28 H28 0.9500 . ?
C29 C30 1.387(2) . ?
C29 H29 0.9500 . ?
C30 C31 1.469(2) . ?
C32 C33 1.537(2) . ?
C32 H32A 0.9900 . ?
C32 H32B 0.9900 . ?
C33 H33A 0.9900 . ?
C33 H33B 0.9900 . ?
S3 O23 1.4372(14) . ?
S3 O22 1.4426(13) . ?
S3 O24 1.4453(13) . ?
S3 C70 1.8251(16) . ?
F10 C70 1.3353(18) . ?
F11 C70 1.3354(19) . ?
F12 C70 1.3334(18) . ?
S6 O19 1.4335(16) . ?
S6 O21 1.4344(16) . ?
S6 O20 1.4356(18) . ?
S6 C68 1.820(2) . ?
F4 C68 1.326(3) . ?
F5 C68 1.331(2) . ?
F6 C68 1.331(3) . ?
S12 O27 1.4395(14) . ?
S12 O25 1.4405(15) . ?
S12 O26 1.4438(13) . ?
S12 C71 1.827(2) . ?
F13 C71 1.339(3) . ?
F14 C71 1.339(2) . ?
F15 C71 1.342(3) . ?
N19 C72 1.146(4) . ?
C72 C73 1.462(4) . ?
C73 H73A 0.9800 . ?
C73 H73B 0.9800 . ?
C73 H73C 0.9800 . ?
N21 C91 1.131(3) . ?
C91 C92 1.465(3) . ?
C92 H92A 0.9800 . ?
C92 H92B 0.9800 . ?
C92 H92C 0.9800 . ?
N50 C93 1.127(4) . ?
C93 C94 1.449(4) . ?
C94 H94A 0.9800 . ?
C94 H94B 0.9800 . ?
C94 H94C 0.9800 . ?
